data_7220066
loop_
_publ_author_name
'Zhang, Huijie'
'Fan, Ruiqing'
'Wang, Ping'
'Wang, Xinming'
'Gao, Song'
'Dong, Yuwei'
'Wang, Yulei'
'Yang, Yulin'

_publ_section_title
;
 Structure variations of series lanthanide complexes constructed from
 quinoline carboxylate ligand: photoluminescent properties and PMMA
 matrices doping
;
_journal_name_full 'RSC Adv.'
_journal_paper_doi 10.1039/C5RA01796C
_journal_year 2015
_chemical_formula_sum 'C32 H22 Eu N5 O8'
_chemical_formula_weight 756.51
_chemical_name_systematic
; 
 ? 
;
_space_group_IT_number 14
_symmetry_cell_setting monoclinic
_symmetry_space_group_name_Hall '-P 2yn'
_symmetry_space_group_name_H-M 'P 1 21/n 1'
_atom_sites_solution_hydrogens geom
_atom_sites_solution_primary direct
_atom_sites_solution_secondary difmap
_audit_creation_method SHELXL-97
_audit_update_record
;
2015-03-03 deposited with the CCDC.
2015-04-07 downloaded from the CCDC.
;
_cell_angle_alpha 90.00
_cell_angle_beta 110.253(2)
_cell_angle_gamma 90.00
_cell_formula_units_Z 4
_cell_length_a 14.8782(13)
_cell_length_b 13.0813(9)
_cell_length_c 17.2576(14)
_cell_measurement_reflns_used 5684
_cell_measurement_temperature 173(2)
_cell_measurement_theta_max 25.40
_cell_measurement_theta_min 3.11
_cell_volume 3151.1(4)
_computing_structure_refinement 'SHELXL-97 (Sheldrick, 1997)'
_computing_structure_solution 'SHELXS-97 (Sheldrick, 1990)'
_diffrn_ambient_temperature 173(2)
_diffrn_measured_fraction_theta_full 0.981
_diffrn_measured_fraction_theta_max 0.981
_diffrn_measurement_device_type 'Bruker Smart APEX CCD area detector'
_diffrn_measurement_method 'phi and omega scans'
_diffrn_radiation_monochromator graphite
_diffrn_radiation_source 'fine-focus sealed tube'
_diffrn_radiation_type MoK\a
_diffrn_radiation_wavelength 0.71073
_diffrn_reflns_av_R_equivalents 0.0681
_diffrn_reflns_av_sigmaI/netI 0.0729
_diffrn_reflns_limit_h_max 17
_diffrn_reflns_limit_h_min -17
_diffrn_reflns_limit_k_max 14
_diffrn_reflns_limit_k_min -15
_diffrn_reflns_limit_l_max 20
_diffrn_reflns_limit_l_min -20
_diffrn_reflns_number 17077
_diffrn_reflns_theta_full 25.40
_diffrn_reflns_theta_max 25.40
_diffrn_reflns_theta_min 3.11
_exptl_absorpt_coefficient_mu 2.049
_exptl_crystal_colour colorless
_exptl_crystal_density_diffrn 1.595
_exptl_crystal_density_method 'not measured'
_exptl_crystal_description block
_exptl_crystal_F_000 1504
_exptl_crystal_size_max 0.214
_exptl_crystal_size_mid 0.183
_exptl_crystal_size_min 0.151
_refine_diff_density_max 1.573
_refine_diff_density_min -0.847
_refine_diff_density_rms 0.159
_refine_ls_extinction_method none
_refine_ls_goodness_of_fit_ref 1.042
_refine_ls_hydrogen_treatment mixed
_refine_ls_matrix_type full
_refine_ls_number_parameters 415
_refine_ls_number_reflns 5684
_refine_ls_number_restraints 2
_refine_ls_restrained_S_all 1.042
_refine_ls_R_factor_all 0.1072
_refine_ls_R_factor_gt 0.0547
_refine_ls_shift/su_max 0.000
_refine_ls_shift/su_mean 0.000
_refine_ls_structure_factor_coef Fsqd
_refine_ls_weighting_details 'calc w=1/[\s^2^(Fo^2^)+(0.0872P)^2^+7.3053P] where P=(Fo^2^+2Fc^2^)/3'
_refine_ls_weighting_scheme calc
_refine_ls_wR_factor_gt 0.1378
_refine_ls_wR_factor_ref 0.1690
_reflns_number_gt 3532
_reflns_number_total 5684
_reflns_threshold_expression >2sigma(I)
_cod_data_source_file c5ra01796c2.cif
_cod_data_source_block 3
_cod_depositor_comments
;
The following automatic conversions were performed:

'_symmetry_cell_setting' value 'Monoclinic' changed to 'monoclinic'
according to
/usr/data/users/saulius/crontab/automatic-downloads/rss-feeds/RSC/lib/dictionaries/cif_core.dic
dictionary named 'cif_core.dic' version 2.4.2 from 2011-04-26.

Automatic conversion script
Id: cif_fix_values 3143 2015-03-26 13:38:13Z robertas 
;
_cod_original_sg_symbol_H-M 'P2(1)/n  '
_cod_database_code 7220066

loop_
_symmetry_equiv_pos_as_xyz
'x, y, z'
'-x+1/2, y+1/2, -z+1/2'
'-x, -y, -z'
'x-1/2, -y-1/2, z-1/2'

loop_
_atom_site_label
_atom_site_type_symbol
_atom_site_fract_x
_atom_site_fract_y
_atom_site_fract_z
_atom_site_U_iso_or_equiv
_atom_site_adp_type
_atom_site_occupancy
_atom_site_symmetry_multiplicity
_atom_site_calc_flag
_atom_site_refinement_flags
Eu1 Eu 0.51565(3) 0.87409(3) 0.06618(3) 0.03728(18) Uani 1 1 d .
N1 N 0.0752(11) 0.8271(10) -0.1887(8) 0.103(4) Uani 1 1 d .
N2 N 0.5878(8) 0.8863(10) 0.4571(6) 0.093(4) Uani 1 1 d .
N3 N 0.4565(6) 0.6851(6) 0.0637(4) 0.044(2) Uani 1 1 d .
N4 N 0.6429(6) 0.7372(6) 0.1366(4) 0.048(2) Uani 1 1 d .
N5 N 0.5512(7) 0.8690(7) -0.0890(5) 0.059(2) Uani 1 1 d .
O1 O 0.3564(4) 0.8830(5) -0.0296(4) 0.0442(15) Uani 1 1 d .
O2 O 0.3371(5) 1.0388(5) -0.0868(4) 0.0522(17) Uani 1 1 d .
O3 O 0.5782(5) 0.9006(5) 0.2162(4) 0.0479(17) Uani 1 1 d .
O4 O 0.4261(5) 0.8605(5) 0.1643(4) 0.0496(17) Uani 1 1 d .
O5 O 0.4782(5) 1.0484(4) 0.0702(4) 0.0427(15) Uani 1 1 d .
O6 O 0.5585(5) 0.7889(5) -0.0453(4) 0.0497(17) Uani 1 1 d .
O7 O 0.5806(11) 0.8623(9) -0.1657(7) 0.140(5) Uani 1 1 d .
C1 C 0.1712(11) 0.8485(13) -0.1431(9) 0.092(4) Uani 1 1 d .
H1 H 0.2159 0.7938 -0.1326 0.110 Uiso 1 1 calc R
C2 C 0.2025(8) 0.9364(9) -0.1148(6) 0.054(3) Uani 1 1 d .
C3 C 0.1417(10) 1.0238(14) -0.1296(9) 0.100(5) Uani 1 1 d .
H3 H 0.1666 1.0895 -0.1101 0.120 Uiso 1 1 calc R
C4 C 0.0421(12) 1.0093(15) -0.1749(10) 0.104(5) Uani 1 1 d .
C5 C -0.0262(14) 1.0897(16) -0.1998(13) 0.136(7) Uani 1 1 d .
H5 H -0.0064 1.1590 -0.1901 0.163 Uiso 1 1 calc R
C6 C -0.1179(16) 1.067(2) -0.2369(13) 0.207(13) Uani 1 1 d DU
H6 H -0.1642 1.1198 -0.2476 0.248 Uiso 1 1 calc R
C7 C -0.1525(15) 0.955(2) -0.2633(11) 0.181(12) Uani 1 1 d DU
H7 H -0.2179 0.9381 -0.2908 0.217 Uiso 1 1 calc R
C8 C -0.0858(10) 0.8901(13) -0.2450(8) 0.088(4) Uani 1 1 d .
H8 H -0.1039 0.8218 -0.2621 0.106 Uiso 1 1 calc R
C9 C 0.0089(13) 0.9064(12) -0.2036(10) 0.097(5) Uani 1 1 d .
C10 C 0.3069(7) 0.9532(8) -0.0737(6) 0.044(2) Uani 1 1 d .
C11 C 0.5822(9) 0.8875(11) 0.3804(7) 0.084(4) Uani 1 1 d .
H11 H 0.6404 0.8952 0.3698 0.100 Uiso 1 1 calc R
C12 C 0.4957(7) 0.8783(8) 0.3099(6) 0.048(2) Uani 1 1 d .
C13 C 0.4134(9) 0.8657(8) 0.3271(7) 0.060(3) Uani 1 1 d .
H13 H 0.3539 0.8596 0.2830 0.072 Uiso 1 1 calc R
C14 C 0.4150(9) 0.8616(9) 0.4098(7) 0.063(3) Uani 1 1 d .
C15 C 0.3337(10) 0.8446(11) 0.4302(8) 0.086(4) Uani 1 1 d .
H15 H 0.2731 0.8389 0.3875 0.103 Uiso 1 1 calc R
C16 C 0.3397(12) 0.8362(13) 0.5082(9) 0.099(5) Uani 1 1 d .
H16 H 0.2840 0.8216 0.5212 0.119 Uiso 1 1 calc R
C17 C 0.4292(14) 0.8490(12) 0.5721(10) 0.105(5) Uani 1 1 d .
H17 H 0.4326 0.8455 0.6281 0.126 Uiso 1 1 calc R
C18 C 0.5110(11) 0.8664(12) 0.5548(8) 0.098(5) Uani 1 1 d .
H18 H 0.5709 0.8744 0.5981 0.117 Uiso 1 1 calc R
C19 C 0.5049(10) 0.8722(12) 0.4733(7) 0.084(4) Uani 1 1 d .
C20 C 0.4997(7) 0.8795(7) 0.2256(5) 0.039(2) Uani 1 1 d .
C21 C 0.3646(8) 0.6596(8) 0.0336(6) 0.053(3) Uani 1 1 d .
H21 H 0.3184 0.7121 0.0128 0.064 Uiso 1 1 calc R
C22 C 0.3326(8) 0.5575(8) 0.0312(6) 0.058(3) Uani 1 1 d .
H22 H 0.2662 0.5420 0.0087 0.070 Uiso 1 1 calc R
C23 C 0.3982(9) 0.4816(8) 0.0613(6) 0.059(3) Uani 1 1 d .
H23 H 0.3777 0.4126 0.0590 0.071 Uiso 1 1 calc R
C24 C 0.4955(9) 0.5054(8) 0.0957(6) 0.055(3) Uani 1 1 d .
C25 C 0.5686(10) 0.4295(8) 0.1295(7) 0.061(3) Uani 1 1 d .
H25 H 0.5516 0.3592 0.1263 0.073 Uiso 1 1 calc R
C26 C 0.6607(9) 0.4569(8) 0.1656(7) 0.059(3) Uani 1 1 d .
H26 H 0.7080 0.4058 0.1879 0.071 Uiso 1 1 calc R
C27 C 0.6885(8) 0.5617(8) 0.1709(6) 0.053(3) Uani 1 1 d .
C28 C 0.7825(8) 0.5934(7) 0.2137(6) 0.055(3) Uani 1 1 d .
H28 H 0.8307 0.5445 0.2399 0.066 Uiso 1 1 calc R
C29 C 0.8044(8) 0.6940(8) 0.2174(6) 0.061(3) Uani 1 1 d .
H29 H 0.8676 0.7169 0.2469 0.073 Uiso 1 1 calc R
C30 C 0.7323(7) 0.7636(7) 0.1770(6) 0.054(3) Uani 1 1 d .
H30 H 0.7486 0.8339 0.1787 0.065 Uiso 1 1 calc R
C31 C 0.5214(7) 0.6103(7) 0.0971(6) 0.042(2) Uani 1 1 d .
C32 C 0.6194(7) 0.6369(6) 0.1343(5) 0.040(2) Uani 1 1 d .
OW1 O -0.204(2) 1.205(5) -0.121(4) 0.91(7) Uani 1 1 d .
HW1B H -0.2039 1.2642 -0.1416 1.371 Uiso 1 1 d R
HW1C H -0.2432 1.1668 -0.1571 1.371 Uiso 1 1 d R

loop_
_atom_site_aniso_label
_atom_site_aniso_U_11
_atom_site_aniso_U_22
_atom_site_aniso_U_33
_atom_site_aniso_U_23
_atom_site_aniso_U_13
_atom_site_aniso_U_12
Eu1 0.0530(3) 0.0262(2) 0.0290(2) 0.0030(2) 0.00943(19) 0.0025(2)
N1 0.120(11) 0.097(9) 0.079(8) -0.003(7) 0.021(8) 0.004(9)
N2 0.083(7) 0.153(12) 0.037(5) -0.005(6) 0.012(5) -0.023(8)
N3 0.065(6) 0.034(5) 0.030(4) 0.007(4) 0.012(4) -0.006(4)
N4 0.066(6) 0.033(4) 0.029(4) 0.004(3) -0.003(4) 0.004(4)
N5 0.074(6) 0.059(6) 0.041(5) 0.002(5) 0.016(4) 0.002(5)
O1 0.051(4) 0.036(3) 0.036(3) 0.008(3) 0.002(3) -0.003(3)
O2 0.052(4) 0.052(4) 0.051(4) 0.020(3) 0.015(3) 0.006(3)
O3 0.056(4) 0.058(4) 0.033(3) -0.005(3) 0.018(3) -0.012(3)
O4 0.059(4) 0.055(4) 0.039(4) -0.003(3) 0.021(3) -0.011(3)
O5 0.065(4) 0.018(3) 0.045(4) -0.002(3) 0.020(3) 0.005(3)
O6 0.075(5) 0.027(3) 0.047(4) 0.006(3) 0.022(4) 0.009(3)
O7 0.229(15) 0.124(10) 0.100(8) 0.010(7) 0.099(9) 0.047(9)
C1 0.080(10) 0.115(13) 0.074(9) -0.007(9) 0.018(8) -0.003(9)
C2 0.056(6) 0.064(7) 0.034(5) 0.013(5) 0.004(5) 0.003(6)
C3 0.081(10) 0.124(14) 0.082(10) 0.014(10) 0.014(8) -0.003(10)
C4 0.090(11) 0.124(14) 0.084(11) -0.006(10) 0.012(9) 0.003(10)
C5 0.118(15) 0.117(14) 0.158(19) 0.007(14) 0.030(14) 0.050(12)
C6 0.099(15) 0.42(4) 0.092(15) -0.07(2) 0.018(13) -0.02(2)
C7 0.096(14) 0.35(4) 0.072(12) -0.052(18) 0.002(11) 0.067(19)
C8 0.059(8) 0.123(13) 0.072(9) 0.004(9) 0.006(7) -0.012(9)
C9 0.124(14) 0.081(11) 0.084(11) 0.004(9) 0.033(10) 0.004(10)
C10 0.043(5) 0.052(6) 0.032(5) 0.004(5) 0.009(4) -0.005(5)
C11 0.074(8) 0.132(13) 0.040(6) -0.009(7) 0.014(6) -0.030(8)
C12 0.055(6) 0.053(6) 0.034(5) 0.002(5) 0.011(4) -0.007(5)
C13 0.070(7) 0.066(7) 0.045(6) 0.008(6) 0.020(5) 0.012(6)
C14 0.078(8) 0.073(8) 0.043(6) 0.014(6) 0.029(6) 0.014(6)
C15 0.086(9) 0.119(12) 0.063(8) 0.029(8) 0.039(7) 0.034(8)
C16 0.098(11) 0.138(14) 0.080(10) 0.034(10) 0.053(9) 0.047(10)
C17 0.147(16) 0.113(13) 0.067(10) 0.015(9) 0.052(11) 0.030(11)
C18 0.103(11) 0.148(16) 0.047(7) 0.000(8) 0.032(8) 0.005(11)
C19 0.087(9) 0.125(12) 0.039(6) 0.019(8) 0.019(6) 0.008(9)
C20 0.049(5) 0.036(5) 0.027(4) -0.001(4) 0.007(4) -0.005(5)
C21 0.063(7) 0.042(6) 0.046(6) 0.013(5) 0.009(5) -0.008(5)
C22 0.069(7) 0.054(7) 0.047(6) 0.012(5) 0.016(5) -0.015(6)
C23 0.090(9) 0.035(6) 0.050(6) 0.003(5) 0.022(6) -0.013(6)
C24 0.090(8) 0.043(6) 0.034(5) 0.003(5) 0.027(6) -0.005(6)
C25 0.109(10) 0.026(5) 0.055(7) 0.010(5) 0.038(7) 0.016(6)
C26 0.096(9) 0.032(5) 0.052(7) 0.005(5) 0.028(6) 0.015(6)
C27 0.085(8) 0.038(6) 0.040(6) 0.005(5) 0.028(6) 0.009(6)
C28 0.080(8) 0.041(6) 0.045(6) 0.010(5) 0.022(6) 0.023(5)
C29 0.082(8) 0.048(6) 0.036(6) 0.001(5) 0.000(5) 0.009(6)
C30 0.070(7) 0.026(5) 0.043(6) 0.005(4) -0.011(5) 0.011(5)
C31 0.064(6) 0.030(5) 0.031(4) -0.007(4) 0.018(4) -0.002(4)
C32 0.068(6) 0.028(5) 0.029(4) 0.008(4) 0.022(4) 0.012(5)
OW1 0.23(3) 1.50(15) 1.06(11) -1.00(12) 0.28(5) -0.30(6)

loop_
_atom_type_symbol
_atom_type_description
_atom_type_scat_dispersion_real
_atom_type_scat_dispersion_imag
_atom_type_scat_source
C C 0.0033 0.0016 'International Tables Vol C Tables 4.2.6.8 and 6.1.1.4'
H H 0.0000 0.0000 'International Tables Vol C Tables 4.2.6.8 and 6.1.1.4'
N N 0.0061 0.0033 'International Tables Vol C Tables 4.2.6.8 and 6.1.1.4'
O O 0.0106 0.0060 'International Tables Vol C Tables 4.2.6.8 and 6.1.1.4'
Eu Eu -0.1578 3.6682 'International Tables Vol C Tables 4.2.6.8 and 6.1.1.4'

loop_
_geom_angle_atom_site_label_1
_geom_angle_atom_site_label_2
_geom_angle_atom_site_label_3
_geom_angle
_geom_angle_site_symmetry_1
_geom_angle_site_symmetry_3
O5 Eu1 O1 77.5(2) . .
O5 Eu1 O2 75.4(2) . 3_675
O1 Eu1 O2 136.4(2) . 3_675
O5 Eu1 O3 80.8(2) . .
O1 Eu1 O3 130.5(2) . .
O2 Eu1 O3 77.4(2) 3_675 .
O5 Eu1 O6 125.6(2) . .
O1 Eu1 O6 86.8(2) . .
O2 Eu1 O6 82.0(2) 3_675 .
O3 Eu1 O6 140.7(2) . .
O5 Eu1 O4 82.1(2) . .
O1 Eu1 O4 80.6(2) . .
O2 Eu1 O4 127.7(2) 3_675 .
O3 Eu1 O4 52.5(2) . .
O6 Eu1 O4 146.3(2) . .
O5 Eu1 N4 143.1(2) . .
O1 Eu1 N4 138.8(2) . .
O2 Eu1 N4 77.0(2) 3_675 .
O3 Eu1 N4 69.7(2) . .
O6 Eu1 N4 73.2(2) . .
O4 Eu1 N4 96.2(2) . .
O5 Eu1 O5 74.4(2) . 3_675
O1 Eu1 O5 71.9(2) . 3_675
O2 Eu1 O5 68.2(2) 3_675 3_675
O3 Eu1 O5 141.5(2) . 3_675
O6 Eu1 O5 51.30(19) . 3_675
O4 Eu1 O5 146.9(2) . 3_675
N4 Eu1 O5 116.6(2) . 3_675
O5 Eu1 N3 146.4(2) . .
O1 Eu1 N3 77.7(2) . .
O2 Eu1 N3 137.7(2) 3_675 .
O3 Eu1 N3 98.8(2) . .
O6 Eu1 N3 74.9(2) . .
O4 Eu1 N3 71.9(2) . .
N4 Eu1 N3 62.7(3) . .
O5 Eu1 N3 118.1(2) 3_675 .
O5 Eu1 Eu1 39.29(15) . 3_675
O1 Eu1 Eu1 70.53(14) . 3_675
O2 Eu1 Eu1 66.75(15) 3_675 3_675
O3 Eu1 Eu1 114.76(15) . 3_675
O6 Eu1 Eu1 86.37(15) . 3_675
O4 Eu1 Eu1 117.94(16) . 3_675
N4 Eu1 Eu1 140.52(19) . 3_675
O5 Eu1 Eu1 35.09(13) 3_675 3_675
N3 Eu1 Eu1 143.84(16) . 3_675
C9 N1 C1 118.3(14) . .
C11 N2 C19 117.8(11) . .
C21 N3 C31 118.1(8) . .
C21 N3 Eu1 122.6(6) . .
C31 N3 Eu1 119.2(6) . .
C30 N4 C32 118.3(8) . .
C30 N4 Eu1 120.6(6) . .
C32 N4 Eu1 121.2(6) . .
O5 N5 O6 121.6(8) 3_675 .
O5 N5 O7 120.2(9) 3_675 .
O6 N5 O7 118.2(9) . .
C10 O1 Eu1 133.8(6) . .
C10 O2 Eu1 140.0(6) . 3_675
C20 O3 Eu1 94.3(5) . .
C20 O4 Eu1 92.5(5) . .
N5 O5 Eu1 162.3(6) 3_675 .
N5 O5 Eu1 91.3(5) 3_675 3_675
Eu1 O5 Eu1 105.6(2) . 3_675
N5 O6 Eu1 95.5(5) . .
C2 C1 N1 124.3(15) . .
C2 C1 H1 117.8 . .
N1 C1 H1 117.8 . .
C1 C2 C3 122.0(12) . .
C1 C2 C10 120.1(12) . .
C3 C2 C10 117.5(11) . .
C2 C3 C4 117.7(15) . .
C2 C3 H3 121.1 . .
C4 C3 H3 121.1 . .
C5 C4 C3 124.4(18) . .
C5 C4 C9 117.2(16) . .
C3 C4 C9 118.2(17) . .
C6 C5 C4 119(2) . .
C6 C5 H5 120.5 . .
C4 C5 H5 120.5 . .
C5 C6 C7 122(2) . .
C5 C6 H6 118.9 . .
C7 C6 H6 118.9 . .
C8 C7 C6 114(2) . .
C8 C7 H7 123.0 . .
C6 C7 H7 123.0 . .
C7 C8 C9 127.5(19) . .
C7 C8 H8 116.3 . .
C9 C8 H8 116.3 . .
C8 C9 N1 121.3(16) . .
C8 C9 C4 119.4(16) . .
N1 C9 C4 119.3(16) . .
O1 C10 O2 126.1(8) . .
O1 C10 C2 118.6(9) . .
O2 C10 C2 115.2(9) . .
N2 C11 C12 125.8(12) . .
N2 C11 H11 117.1 . .
C12 C11 H11 117.1 . .
C13 C12 C11 115.7(9) . .
C13 C12 C20 124.1(9) . .
C11 C12 C20 120.2(9) . .
C12 C13 C14 121.2(11) . .
C12 C13 H13 119.4 . .
C14 C13 H13 119.4 . .
C15 C14 C19 119.5(11) . .
C15 C14 C13 123.2(12) . .
C19 C14 C13 117.3(11) . .
C16 C15 C14 120.9(14) . .
C16 C15 H15 119.5 . .
C14 C15 H15 119.5 . .
C15 C16 C17 119.8(15) . .
C15 C16 H16 120.1 . .
C17 C16 H16 120.1 . .
C18 C17 C16 121.1(14) . .
C18 C17 H17 119.4 . .
C16 C17 H17 119.4 . .
C17 C18 C19 118.8(14) . .
C17 C18 H18 120.6 . .
C19 C18 H18 120.6 . .
N2 C19 C18 118.0(13) . .
N2 C19 C14 122.3(11) . .
C18 C19 C14 119.8(13) . .
O4 C20 O3 120.6(8) . .
O4 C20 C12 120.5(8) . .
O3 C20 C12 118.9(8) . .
N3 C21 C22 122.6(10) . .
N3 C21 H21 118.7 . .
C22 C21 H21 118.7 . .
C23 C22 C21 119.2(10) . .
C23 C22 H22 120.4 . .
C21 C22 H22 120.4 . .
C22 C23 C24 120.0(10) . .
C22 C23 H23 120.0 . .
C24 C23 H23 120.0 . .
C23 C24 C31 117.2(10) . .
C23 C24 C25 123.1(10) . .
C31 C24 C25 119.7(10) . .
C26 C25 C24 120.7(10) . .
C26 C25 H25 119.7 . .
C24 C25 H25 119.7 . .
C25 C26 C27 120.9(10) . .
C25 C26 H26 119.6 . .
C27 C26 H26 119.6 . .
C28 C27 C32 118.2(9) . .
C28 C27 C26 122.2(10) . .
C32 C27 C26 119.6(11) . .
C29 C28 C27 119.6(10) . .
C29 C28 H28 120.2 . .
C27 C28 H28 120.2 . .
C28 C29 C30 118.7(10) . .
C28 C29 H29 120.7 . .
C30 C29 H29 120.7 . .
N4 C30 C29 123.7(9) . .
N4 C30 H30 118.2 . .
C29 C30 H30 118.2 . .
N3 C31 C32 119.0(8) . .
N3 C31 C24 122.7(9) . .
C32 C31 C24 118.3(9) . .
N4 C32 C27 121.6(9) . .
N4 C32 C31 117.8(8) . .
C27 C32 C31 120.6(9) . .
HW1B OW1 HW1C 109.5 . .

loop_
_geom_bond_atom_site_label_1
_geom_bond_atom_site_label_2
_geom_bond_distance
_geom_bond_site_symmetry_2
Eu1 O5 2.354(6) .
Eu1 O1 2.376(6) .
Eu1 O2 2.384(7) 3_675
Eu1 O3 2.454(6) .
Eu1 O6 2.491(6) .
Eu1 O4 2.497(6) .
Eu1 N4 2.584(7) .
Eu1 O5 2.593(6) 3_675
Eu1 N3 2.620(7) .
Eu1 Eu1 3.9433(9) 3_675
N1 C9 1.392(19) .
N1 C1 1.399(18) .
N2 C11 1.298(15) .
N2 C19 1.369(17) .
N3 C21 1.326(12) .
N3 C31 1.355(12) .
N4 C30 1.316(12) .
N4 C32 1.355(11) .
N5 O5 1.251(10) 3_675
N5 O6 1.273(10) .
N5 O7 1.534(13) .
O1 C10 1.256(11) .
O2 C10 1.256(11) .
O2 Eu1 2.384(7) 3_675
O3 C20 1.264(11) .
O4 C20 1.257(10) .
O5 N5 1.251(10) 3_675
O5 Eu1 2.593(6) 3_675
C1 C2 1.273(18) .
C1 H1 0.9500 .
C2 C3 1.425(18) .
C2 C10 1.483(14) .
C3 C4 1.429(19) .
C3 H3 0.9500 .
C4 C5 1.42(2) .
C4 C9 1.46(2) .
C5 C6 1.33(3) .
C5 H5 0.9500 .
C6 C7 1.560(10) .
C6 H6 0.9500 .
C7 C8 1.26(2) .
C7 H7 0.9500 .
C8 C9 1.36(2) .
C8 H8 0.9500 .
C11 C12 1.438(15) .
C11 H11 0.9500 .
C12 C13 1.367(15) .
C12 C20 1.476(12) .
C13 C14 1.419(14) .
C13 H13 0.9500 .
C14 C15 1.389(17) .
C14 C19 1.412(18) .
C15 C16 1.323(18) .
C15 H15 0.9500 .
C16 C17 1.42(2) .
C16 H16 0.9500 .
C17 C18 1.37(2) .
C17 H17 0.9500 .
C18 C19 1.381(16) .
C18 H18 0.9500 .
C21 C22 1.413(14) .
C21 H21 0.9500 .
C22 C23 1.363(15) .
C22 H22 0.9500 .
C23 C24 1.396(15) .
C23 H23 0.9500 .
C24 C31 1.423(13) .
C24 C25 1.439(15) .
C25 C26 1.343(15) .
C25 H25 0.9500 .
C26 C27 1.425(14) .
C26 H26 0.9500 .
C27 C28 1.400(15) .
C27 C32 1.404(13) .
C28 C29 1.352(15) .
C28 H28 0.9500 .
C29 C30 1.395(13) .
C29 H29 0.9500 .
C30 H30 0.9500 .
C31 C32 1.418(13) .
OW1 HW1B 0.8498 .
OW1 HW1C 0.8501 .
